data_1510415
loop_
_publ_author_name
'Tremel, W.'
'Loeken, S.'

_publ_section_title
;
 Synthesis, Structures, and Properties of New Quaternary
 Gold-Chalcogenides: K2 Au2 Ge2 S6, K2 Au2 Sn2 Se6, and Cs2 Au2 Sn S4
;
_journal_name_full 'Zeitschrift fuer Anorganische und Allgemeine Chemie'
_journal_page_first 1588
_journal_page_last 1594
_journal_paper_doi 10.1002/(SICI)1521-3749(199810)624:10<1588::AID-ZAAC1588>3.0.CO;2-X
_journal_volume 624
_journal_year 1998
_chemical_formula_sum 'Au2 Ge2 K2 S6'
_chemical_name_systematic 'K2 (Au2 Ge2 S6)'
_space_group_IT_number 14
_symmetry_space_group_name_Hall '-P 2yn'
_symmetry_space_group_name_H-M 'P 1 21/n 1'
_cell_angle_alpha 90
_cell_angle_beta 115.37
_cell_angle_gamma 90
_cell_formula_units_Z 4
_cell_length_a 10.633
_cell_length_b 11.127
_cell_length_c 11.303
_cell_volume 1208.327
_citation_journal_id_ASTM ZAACAB
_cod_data_source_file gold_503.cif
_cod_data_source_block Au2Ge2K2S6
_cod_original_sg_symbol_Hall '-P 2ybc (x-z,y,z)'
_cod_database_code 1510415

loop_
_symmetry_equiv_pos_as_xyz
x,y,z
-x+1/2,y+1/2,-z+1/2
-x,-y,-z
x-1/2,-y-1/2,z-1/2

loop_
_atom_site_label
_atom_site_type_symbol
_atom_site_fract_x
_atom_site_fract_y
_atom_site_fract_z
_atom_site_occupancy
_atom_site_U_iso_or_equiv
S5 S-2 0.5309 0.0052 0.2966 1 0.0
Ge2 Ge+4 0.4159 0.0019 0.0816 1 0.0
K1 K+1 0.0351 0.2321 0.1233 1 0.0
Au1 Au+1 0.16441 0.91712 0.17988 1 0.0
S1 S-2 0.1569 0.8363 0.3651 1 0.0
S3 S-2 0.2122 0.1694 0.4279 1 0.0
S2 S-2 0.8739 0.0278 0.352 1 0.0
Au2 Au+1 0.37158 0.09018 0.35989 1 0.0
S4 S-2 0.4923 0.1479 0.9913 1 0.0
K2 K+1 0.6754 0.2669 0.2919 1 0.0
Ge1 Ge+4 0.1093 0.0031 0.44463 1 0.0
S6 S-2 0.1839 0.0011 0.0016 1 0.0
